data_4037678
loop_
_publ_author_name
'Wang, Yu-Chao'
'Liu, Jin-Biao'
'Zhou, Hongwei'
'Rojsitthisak, Pornchai'
'Qiu, Guanyinsheng'
'Xie, Wenlin'

_publ_section_title
;
 Ortho-Hydroxylative ipso-Cyclization of N-arylpropiolamide.
;
_journal_name_full 'The Journal of organic chemistry'
_journal_paper_doi 10.1021/acs.joc.9b02590
_journal_year 2019
_chemical_formula_sum 'C23 H18 Br N O3'
_chemical_formula_weight 436.29
_space_group_IT_number 9
_space_group_name_Hall 'C -2yc'
_space_group_name_H-M_alt 'C 1 c 1'
_symmetry_cell_setting monoclinic
_symmetry_space_group_name_H-M 'C 1 c 1'
_atom_sites_solution_hydrogens geom
_atom_sites_solution_primary direct
_atom_sites_solution_secondary difmap
_audit_creation_method SHELXL-97
_cell_angle_alpha 90.00
_cell_angle_beta 121.221(7)
_cell_angle_gamma 90.00
_cell_formula_units_Z 4
_cell_length_a 10.9523(9)
_cell_length_b 27.121(2)
_cell_length_c 7.7458(6)
_cell_measurement_reflns_used 1692
_cell_measurement_temperature 293(2)
_cell_measurement_theta_max 28.9360
_cell_measurement_theta_min 3.5050
_cell_volume 1967.6(3)
_computing_cell_refinement 'Bruker SMART'
_computing_data_collection 'Bruker SMART'
_computing_data_reduction 'Bruker SMART'
_computing_molecular_graphics 'Bruker SHELXTL'
_computing_publication_material 'Bruker SHELXTL'
_computing_structure_refinement 'SHELXL-97 (Sheldrick, 1997)'
_computing_structure_solution 'SHELXS-97 (Sheldrick, 1990)'
_diffrn_ambient_temperature 293(2)
_diffrn_measured_fraction_theta_full 0.997
_diffrn_measured_fraction_theta_max 0.997
_diffrn_measurement_device_type 'Xcalibur, Eos, Gemini'
_diffrn_measurement_method '\w scans'
_diffrn_radiation_monochromator graphite
_diffrn_radiation_source 'fine-focus sealed tube'
_diffrn_radiation_type MoK\a
_diffrn_radiation_wavelength 0.71073
_diffrn_reflns_av_R_equivalents 0.0186
_diffrn_reflns_av_unetI/netI 0.0336
_diffrn_reflns_limit_h_max 13
_diffrn_reflns_limit_h_min -13
_diffrn_reflns_limit_k_max 34
_diffrn_reflns_limit_k_min -30
_diffrn_reflns_limit_l_max 9
_diffrn_reflns_limit_l_min -9
_diffrn_reflns_number 4221
_diffrn_reflns_theta_full 26.49
_diffrn_reflns_theta_max 26.49
_diffrn_reflns_theta_min 3.13
_exptl_absorpt_coefficient_mu 2.113
_exptl_absorpt_correction_T_max 0.713
_exptl_absorpt_correction_T_min 0.497
_exptl_absorpt_correction_type multi-scan
_exptl_crystal_colour white
_exptl_crystal_density_diffrn 1.473
_exptl_crystal_density_method 'not measured'
_exptl_crystal_description block
_exptl_crystal_F_000 888
_exptl_crystal_size_max 0.46
_exptl_crystal_size_mid 0.28
_exptl_crystal_size_min 0.16
_refine_diff_density_max 0.430
_refine_diff_density_min -0.283
_refine_diff_density_rms 0.046
_refine_ls_abs_structure_details 'Flack H D (1983), Acta Cryst. A39, 876-881'
_refine_ls_abs_structure_Flack -0.008(7)
_refine_ls_extinction_method none
_refine_ls_goodness_of_fit_ref 1.007
_refine_ls_hydrogen_treatment mixed
_refine_ls_matrix_type full
_refine_ls_number_parameters 254
_refine_ls_number_reflns 2880
_refine_ls_number_restraints 2
_refine_ls_restrained_S_all 1.006
_refine_ls_R_factor_all 0.0304
_refine_ls_R_factor_gt 0.0274
_refine_ls_shift/su_max 0.000
_refine_ls_shift/su_mean 0.000
_refine_ls_structure_factor_coef Fsqd
_refine_ls_weighting_details 'calc w=1/[\s^2^(Fo^2^)+(0.0380P)^2^+0.0000P] where P=(Fo^2^+2Fc^2^)/3'
_refine_ls_weighting_scheme calc
_refine_ls_wR_factor_gt 0.0643
_refine_ls_wR_factor_ref 0.0658
_reflns_number_gt 2727
_reflns_number_total 2880
_reflns_threshold_expression >2sigma(I)
_cod_data_source_file jo9b02590_si_003.cif
_cod_data_source_block dd
_cod_original_sg_symbol_H-M Cc
_cod_database_code 4037678

loop_
_symmetry_equiv_pos_as_xyz
'x, y, z'
'x, -y, z+1/2'
'x+1/2, y+1/2, z'
'x+1/2, -y+1/2, z+1/2'

loop_
_atom_site_label
_atom_site_type_symbol
_atom_site_fract_x
_atom_site_fract_y
_atom_site_fract_z
_atom_site_U_iso_or_equiv
_atom_site_adp_type
_atom_site_occupancy
_atom_site_symmetry_multiplicity
_atom_site_calc_flag
_atom_site_refinement_flags
C16 C 0.9427(4) 0.45488(17) 0.3783(6) 0.0549(11) Uani 1 1 d .
H16 H 1.0369 0.4643 0.4284 0.066 Uiso 1 1 calc R
C15 C 0.9142(4) 0.41195(17) 0.4432(6) 0.0523(10) Uani 1 1 d .
H15 H 0.9889 0.3919 0.5347 0.063 Uiso 1 1 calc R
C9 C -0.2116(4) 0.28909(16) 0.0641(7) 0.0533(10) Uani 1 1 d .
H9 H -0.2303 0.2629 0.1244 0.064 Uiso 1 1 calc R
C22 C 0.2768(3) 0.45403(13) 0.3091(5) 0.0387(8) Uani 1 1 d .
H22 H 0.2957 0.4857 0.2833 0.046 Uiso 1 1 calc R
C7 C -0.2889(4) 0.36154(17) -0.1359(6) 0.0521(10) Uani 1 1 d .
H7 H -0.3603 0.3844 -0.2119 0.063 Uiso 1 1 calc R
C10 C -0.0781(4) 0.29419(14) 0.0882(6) 0.0448(8) Uani 1 1 d .
H10 H -0.0072 0.2713 0.1654 0.054 Uiso 1 1 calc R
C17 C 0.8331(4) 0.48445(15) 0.2394(7) 0.0547(10) Uani 1 1 d .
H17 H 0.8531 0.5133 0.1941 0.066 Uiso 1 1 calc R
C21 C 0.3429(4) 0.43702(15) 0.4965(5) 0.0469(9) Uani 1 1 d .
H21 H 0.4015 0.4577 0.6039 0.056 Uiso 1 1 calc R
C20 C 0.3234(4) 0.38560(16) 0.5334(5) 0.0452(10) Uani 1 1 d .
H20 H 0.3522 0.3758 0.6641 0.054 Uiso 1 1 calc R
C8 C -0.3164(4) 0.32273(17) -0.0487(6) 0.0519(10) Uani 1 1 d .
H8 H -0.4065 0.3192 -0.0660 0.062 Uiso 1 1 calc R
C5 C -0.0486(3) 0.33251(12) 0.0001(4) 0.0300(7) Uani 1 1 d .
C13 C 0.6625(3) 0.42756(12) 0.2341(5) 0.0325(7) Uani 1 1 d .
C18 C 0.6934(4) 0.47081(14) 0.1680(6) 0.0456(9) Uani 1 1 d .
H18 H 0.6192 0.4907 0.0748 0.055 Uiso 1 1 calc R
C12 C 0.5098(4) 0.41388(11) 0.1472(5) 0.0293(7) Uani 1 1 d .
C14 C 0.7733(3) 0.39808(14) 0.3723(5) 0.0406(8) Uani 1 1 d .
H14 H 0.7539 0.3691 0.4178 0.049 Uiso 1 1 calc R
C1 C 0.2153(3) 0.36715(11) 0.1710(4) 0.0274(6) Uani 1 1 d .
C19 C 0.2661(3) 0.35276(14) 0.3868(5) 0.0380(8) Uani 1 1 d .
H19 H 0.2567 0.3203 0.4164 0.046 Uiso 1 1 calc R
C23 C 0.1715(3) 0.42214(12) 0.1388(4) 0.0318(7) Uani 1 1 d .
H23 H 0.0827 0.4240 0.1404 0.038 Uiso 1 1 calc R
C11 C 0.4748(3) 0.37016(11) 0.2374(5) 0.0300(6) Uani 1 1 d .
H11A H 0.5333 0.3423 0.2462 0.036 Uiso 1 1 calc R
H11B H 0.4992 0.3785 0.3734 0.036 Uiso 1 1 calc R
C4 C 0.0918(3) 0.33568(11) 0.0160(4) 0.0290(6) Uani 1 1 d .
C3 C 0.1297(3) 0.31348(11) -0.1021(5) 0.0292(6) Uani 1 1 d .
C2 C 0.2789(3) 0.32531(11) -0.0389(4) 0.0281(6) Uani 1 1 d .
N1 N 0.3263(2) 0.35583(9) 0.1216(4) 0.0269(5) Uani 1 1 d .
O2 O 0.4148(2) 0.43669(9) 0.0062(4) 0.0463(6) Uani 1 1 d .
C6 C -0.1540(4) 0.36702(15) -0.1113(5) 0.0441(9) Uani 1 1 d .
H6 H -0.1350 0.3937 -0.1694 0.053 Uiso 1 1 calc R
O1 O 0.3481(2) 0.31062(9) -0.1111(3) 0.0369(5) Uani 1 1 d .
Br1 Br 0.01765(3) 0.272137(12) -0.32122(4) 0.04504(11) Uani 1 1 d .
O3 O 0.1374(3) 0.43900(9) -0.0535(3) 0.0402(6) Uani 1 1 d .
H3 H 0.2062 0.4349 -0.0670 0.060 Uiso 1 1 calc R

loop_
_atom_site_aniso_label
_atom_site_aniso_U_11
_atom_site_aniso_U_22
_atom_site_aniso_U_33
_atom_site_aniso_U_23
_atom_site_aniso_U_13
_atom_site_aniso_U_12
C16 0.037(2) 0.068(3) 0.066(3) -0.024(2) 0.032(2) -0.022(2)
C15 0.0289(18) 0.065(3) 0.056(2) -0.003(2) 0.0170(18) -0.0062(18)
C9 0.053(2) 0.051(2) 0.079(3) -0.005(2) 0.050(2) -0.015(2)
C22 0.0404(19) 0.0306(18) 0.048(2) -0.0138(15) 0.0246(17) -0.0062(14)
C7 0.0251(18) 0.073(3) 0.051(2) 0.001(2) 0.0153(18) 0.0054(19)
C10 0.0351(17) 0.039(2) 0.064(2) 0.0042(18) 0.0282(18) -0.0017(16)
C17 0.056(2) 0.046(2) 0.080(3) -0.005(2) 0.047(2) -0.021(2)
C21 0.0400(19) 0.058(2) 0.044(2) -0.0178(18) 0.0224(18) -0.0078(18)
C20 0.0331(19) 0.070(3) 0.0325(18) 0.0045(17) 0.0172(16) -0.0030(18)
C8 0.0275(18) 0.076(3) 0.060(2) -0.017(2) 0.0279(18) -0.0171(19)
C5 0.0234(15) 0.0345(17) 0.0338(15) -0.0087(14) 0.0161(13) -0.0041(13)
C13 0.0290(16) 0.0344(17) 0.0379(16) -0.0047(14) 0.0198(14) -0.0077(13)
C18 0.044(2) 0.039(2) 0.061(2) 0.0015(18) 0.0316(19) -0.0073(16)
C12 0.0271(14) 0.0272(13) 0.0348(18) -0.0028(14) 0.0169(15) -0.0021(15)
C14 0.0321(17) 0.044(2) 0.0429(18) 0.0023(15) 0.0173(15) -0.0067(15)
C1 0.0219(14) 0.0292(16) 0.0332(15) -0.0024(12) 0.0158(13) -0.0030(12)
C19 0.0309(17) 0.043(2) 0.0402(18) 0.0105(16) 0.0185(16) -0.0063(16)
C23 0.0263(15) 0.0333(17) 0.0382(17) -0.0021(14) 0.0184(14) 0.0025(13)
C11 0.0192(14) 0.0297(16) 0.0384(16) 0.0029(13) 0.0130(13) -0.0003(12)
C4 0.0260(15) 0.0255(15) 0.0380(16) 0.0001(13) 0.0184(14) -0.0023(12)
C3 0.0264(15) 0.0250(15) 0.0359(16) -0.0046(13) 0.0160(13) -0.0039(13)
C2 0.0282(15) 0.0229(14) 0.0356(15) 0.0062(12) 0.0182(14) 0.0027(12)
N1 0.0210(12) 0.0247(13) 0.0370(13) -0.0010(11) 0.0163(11) -0.0019(10)
O2 0.0321(12) 0.0455(15) 0.0568(15) 0.0204(12) 0.0198(12) 0.0025(11)
C6 0.0344(18) 0.054(2) 0.0453(19) 0.0062(17) 0.0218(16) 0.0008(17)
O1 0.0328(12) 0.0381(13) 0.0495(13) 0.0005(10) 0.0283(11) 0.0030(10)
Br1 0.03693(16) 0.04563(19) 0.05360(19) -0.02116(18) 0.02419(14) -0.01132(17)
O3 0.0373(13) 0.0376(14) 0.0411(13) 0.0096(11) 0.0170(11) 0.0099(12)

loop_
_atom_type_symbol
_atom_type_description
_atom_type_scat_dispersion_real
_atom_type_scat_dispersion_imag
_atom_type_scat_source
C C 0.0033 0.0016 'International Tables Vol C Tables 4.2.6.8 and 6.1.1.4'
H H 0.0000 0.0000 'International Tables Vol C Tables 4.2.6.8 and 6.1.1.4'
N N 0.0061 0.0033 'International Tables Vol C Tables 4.2.6.8 and 6.1.1.4'
O O 0.0106 0.0060 'International Tables Vol C Tables 4.2.6.8 and 6.1.1.4'
Br Br -0.2901 2.4595 'International Tables Vol C Tables 4.2.6.8 and 6.1.1.4'

loop_
_geom_angle_atom_site_label_1
_geom_angle_atom_site_label_2
_geom_angle_atom_site_label_3
_geom_angle
C15 C16 C17 120.7(3)
C16 C15 C14 120.1(4)
C8 C9 C10 119.8(4)
C21 C22 C23 119.9(3)
C8 C7 C6 120.2(4)
C5 C10 C9 120.9(4)
C16 C17 C18 119.5(4)
C22 C21 C20 119.6(3)
C19 C20 C21 121.9(3)
C7 C8 C9 120.2(3)
C10 C5 C6 119.2(3)
C10 C5 C4 120.3(3)
C6 C5 C4 120.4(3)
C14 C13 C18 119.3(3)
C14 C13 C12 122.3(3)
C18 C13 C12 118.3(3)
C17 C18 C13 120.6(3)
O2 C12 C13 121.1(3)
O2 C12 C11 120.4(3)
C13 C12 C11 118.5(3)
C13 C14 C15 119.8(3)
N1 C1 C19 110.5(2)
N1 C1 C4 101.1(2)
C19 C1 C4 113.2(3)
N1 C1 C23 112.6(2)
C19 C1 C23 109.4(3)
C4 C1 C23 109.8(2)
C20 C19 C1 121.0(3)
O3 C23 C22 113.8(3)
O3 C23 C1 111.9(3)
C22 C23 C1 112.5(3)
N1 C11 C12 113.2(3)
C3 C4 C5 126.7(3)
C3 C4 C1 109.3(2)
C5 C4 C1 123.9(2)
C4 C3 C2 111.1(3)
C4 C3 Br1 127.3(2)
C2 C3 Br1 121.6(2)
O1 C2 N1 126.0(3)
O1 C2 C3 128.4(3)
N1 C2 C3 105.6(2)
C2 N1 C11 120.5(2)
C2 N1 C1 112.8(2)
C11 N1 C1 126.4(2)
C5 C6 C7 119.6(4)

loop_
_geom_bond_atom_site_label_1
_geom_bond_atom_site_label_2
_geom_bond_distance
C16 C15 1.366(6)
C16 C17 1.380(6)
C15 C14 1.395(5)
C9 C8 1.368(6)
C9 C10 1.382(5)
C22 C21 1.325(5)
C22 C23 1.497(4)
C7 C8 1.366(6)
C7 C6 1.397(5)
C10 C5 1.371(5)
C17 C18 1.381(5)
C21 C20 1.461(6)
C20 C19 1.318(5)
C5 C6 1.386(5)
C5 C4 1.481(4)
C13 C14 1.382(5)
C13 C18 1.390(5)
C13 C12 1.490(4)
C12 O2 1.217(4)
C12 C11 1.523(4)
C1 N1 1.484(3)
C1 C19 1.514(4)
C1 C4 1.522(4)
C1 C23 1.547(4)
C23 O3 1.411(4)
C11 N1 1.445(4)
C4 C3 1.328(4)
C3 C2 1.478(4)
C3 Br1 1.867(3)
C2 O1 1.219(3)
C2 N1 1.353(4)
